data_7015274
loop_
_publ_author_name
'Chakraborty, Biswarup'
'Halder, Partha'
'Paine, Tapan Kanti'

_publ_section_title
;
 Conformational supramolecular isomerism in one-dimensional silver(I)
 coordination polymer of a flexible bis(bidentate) N,N-donor ligand
 with p-xylyl spacer.
;
_journal_issue 14
_journal_name_full 'Dalton transactions (Cambridge, England : 2003)'
_journal_page_first 3647
_journal_page_last 3654
_journal_paper_doi 10.1039/c0dt01429j
_journal_volume 40
_journal_year 2011
_chemical_formula_moiety C40H36Ag2N8,2(ClO4)
_chemical_formula_sum 'C40 H36 Ag2 Cl2 N8 O8'
_chemical_formula_weight 1043.41
_chemical_name_systematic
;
?
;
_space_group_IT_number 9
_symmetry_cell_setting monoclinic
_symmetry_space_group_name_Hall 'C -2yc'
_symmetry_space_group_name_H-M 'C 1 c 1'
_atom_sites_solution_hydrogens geom
_atom_sites_solution_primary direct
_atom_sites_solution_secondary difmap
_audit_creation_method SHELXL-97
_cell_angle_alpha 90.00
_cell_angle_beta 99.0270(10)
_cell_angle_gamma 90.00
_cell_formula_units_Z 4
_cell_length_a 18.3455(11)
_cell_length_b 11.7661(7)
_cell_length_c 19.1766(13)
_cell_measurement_reflns_used 3665
_cell_measurement_temperature 120(2)
_cell_measurement_theta_max 21.23
_cell_measurement_theta_min 2.24
_cell_volume 4088.1(4)
_computing_cell_refinement 'Bruker SMART'
_computing_data_collection 'Bruker SMART'
_computing_data_reduction 'Bruker SAINT'
_computing_molecular_graphics 'Bruker SHELXTL'
_computing_publication_material 'MERCURY 2.3'
_computing_structure_refinement 'SHELXL-97 (Sheldrick, 1997)'
_computing_structure_solution 'SHELXS-97 (Sheldrick, 1990)'
_diffrn_ambient_temperature 120(2)
_diffrn_measured_fraction_theta_full 1.000
_diffrn_measured_fraction_theta_max 1.000
_diffrn_measurement_device_type 'CCD area detector'
_diffrn_measurement_method 'PHI SCAN'
_diffrn_radiation_monochromator graphite
_diffrn_radiation_source 'fine-focus sealed tube'
_diffrn_radiation_type MoK\a
_diffrn_radiation_wavelength 0.71073
_diffrn_reflns_av_R_equivalents 0.0449
_diffrn_reflns_av_sigmaI/netI 0.0498
_diffrn_reflns_limit_h_max 20
_diffrn_reflns_limit_h_min -20
_diffrn_reflns_limit_k_max 12
_diffrn_reflns_limit_k_min -12
_diffrn_reflns_limit_l_max 21
_diffrn_reflns_limit_l_min -21
_diffrn_reflns_number 16119
_diffrn_reflns_theta_full 23.13
_diffrn_reflns_theta_max 23.13
_diffrn_reflns_theta_min 2.06
_exptl_absorpt_coefficient_mu 1.152
_exptl_absorpt_correction_T_max 0.9034
_exptl_absorpt_correction_T_min 0.8023
_exptl_absorpt_correction_type multi-scan
_exptl_absorpt_process_details SADABS
_exptl_crystal_colour Yellow
_exptl_crystal_density_diffrn 1.695
_exptl_crystal_density_method 'not measured'
_exptl_crystal_description Rhombic
_exptl_crystal_F_000 2096
_exptl_crystal_size_max 0.20
_exptl_crystal_size_mid 0.12
_exptl_crystal_size_min 0.09
_refine_diff_density_max 0.582
_refine_diff_density_min -0.309
_refine_diff_density_rms 0.063
_refine_ls_abs_structure_details 'Flack H D (1983), Acta Cryst. A39, 876-881'
_refine_ls_abs_structure_Flack 0.70(3)
_refine_ls_extinction_method none
_refine_ls_goodness_of_fit_ref 1.015
_refine_ls_hydrogen_treatment constr
_refine_ls_matrix_type full
_refine_ls_number_parameters 542
_refine_ls_number_reflns 5637
_refine_ls_number_restraints 2
_refine_ls_restrained_S_all 1.014
_refine_ls_R_factor_all 0.0400
_refine_ls_R_factor_gt 0.0340
_refine_ls_shift/su_max 0.001
_refine_ls_shift/su_mean 0.000
_refine_ls_structure_factor_coef Fsqd
_refine_ls_weighting_details 'calc w=1/[\s^2^(Fo^2^)+(0.0389P)^2^+1.8929P] where P=(Fo^2^+2Fc^2^)/3'
_refine_ls_weighting_scheme calc
_refine_ls_wR_factor_gt 0.0740
_refine_ls_wR_factor_ref 0.0778
_reflns_number_gt 5115
_reflns_number_total 5637
_reflns_threshold_expression >2sigma(I)
_cod_data_source_file c0dt01429j.txt
_cod_data_source_block ph24
_cod_depositor_comments
;
The following automatic conversions were performed:
'_symmetry_cell_setting' value 'Monoclinic' changed to 'monoclinic'
according to '/home/saulius/struct/CIF-dictionaries/cif_core.dic'
dictionary named 'cif_core.dic' version 2.4.1 from
2010-06-29.

'_exptl_absorpt_correction_type' value 'MULTI-SCAN' changed
to 'multi-scan' according to
'/home/saulius/struct/CIF-dictionaries/cif_core.dic' dictionary named
'cif_core.dic' version 2.4.1 from 2010-06-29.

Automatic conversion script
Id: cif_fix_enum 1555 2011-01-17 13:19:09Z saulius 
;
_cod_original_sg_symbol_H-M Cc
_cod_database_code 7015274

loop_
_symmetry_equiv_pos_as_xyz
'x, y, z'
'x, -y, z+1/2'
'x+1/2, y+1/2, z'
'x+1/2, -y+1/2, z+1/2'

loop_
_atom_site_label
_atom_site_type_symbol
_atom_site_fract_x
_atom_site_fract_y
_atom_site_fract_z
_atom_site_U_iso_or_equiv
_atom_site_adp_type
_atom_site_occupancy
_atom_site_symmetry_multiplicity
_atom_site_calc_flag
_atom_site_refinement_flags
_atom_site_disorder_assembly
_atom_site_disorder_group
Ag1 Ag 0.22556(2) 0.17584(4) 0.28823(2) 0.03765(14) Uani 1 1 d . . .
Ag2 Ag 0.38555(2) 0.77950(4) 0.21590(3) 0.03881(14) Uani 1 1 d . . .
Cl1 Cl 0.00546(8) 0.80692(14) 0.07991(8) 0.0298(4) Uani 1 1 d . . .
Cl2 Cl 0.60046(9) 0.15805(13) 0.43675(9) 0.0353(4) Uani 1 1 d . . .
N1 N 0.2733(3) -0.0023(4) 0.3370(3) 0.0315(13) Uani 1 1 d . . .
N2 N 0.3528(3) 0.1781(4) 0.2980(3) 0.0330(14) Uani 1 1 d . . .
N3 N 0.2567(3) 0.7723(4) 0.2143(3) 0.0327(14) Uani 1 1 d . . .
N4 N 0.3338(3) 0.9537(4) 0.1721(2) 0.0290(12) Uani 1 1 d . . .
N5 N 0.4637(3) 0.6596(4) 0.2913(3) 0.0286(13) Uani 1 1 d . . .
N6 N 0.4627(3) 0.6822(5) 0.1480(3) 0.0353(14) Uani 1 1 d . . .
N7 N 0.1414(3) 0.3010(4) 0.2269(3) 0.0317(13) Uani 1 1 d . . .
N8 N 0.1530(3) 0.2537(5) 0.3684(3) 0.0363(14) Uani 1 1 d . . .
C1 C 0.2374(3) -0.0882(5) 0.3608(3) 0.0325(15) Uani 1 1 d . . .
H1 H 0.1868 -0.0935 0.3456 0.039 Uiso 1 1 calc R . .
C2 C 0.2705(3) -0.1706(5) 0.4067(3) 0.0341(15) Uani 1 1 d . . .
H2 H 0.2427 -0.2294 0.4215 0.041 Uiso 1 1 calc R . .
C3 C 0.3447(4) -0.1641(5) 0.4301(3) 0.0355(16) Uani 1 1 d . . .
H3 H 0.3685 -0.2175 0.4614 0.043 Uiso 1 1 calc R . .
C4 C 0.3833(3) -0.0747(5) 0.4053(3) 0.0295(15) Uani 1 1 d . . .
H4 H 0.4340 -0.0687 0.4195 0.035 Uiso 1 1 calc R . .
C5 C 0.3471(3) 0.0046(5) 0.3602(3) 0.0262(14) Uani 1 1 d . . .
C6 C 0.3851(4) 0.1010(5) 0.3358(3) 0.0328(16) Uani 1 1 d . . .
H6 H 0.4360 0.1059 0.3489 0.039 Uiso 1 1 calc R . .
C7 C 0.3967(4) 0.2718(5) 0.2764(4) 0.0416(19) Uani 1 1 d . . .
H7A H 0.4141 0.2524 0.2326 0.050 Uiso 1 1 calc R . .
H7B H 0.4394 0.2850 0.3122 0.050 Uiso 1 1 calc R . .
C8 C 0.3497(3) 0.3786(6) 0.2660(3) 0.0324(16) Uani 1 1 d . . .
C9 C 0.3190(3) 0.4221(6) 0.3219(3) 0.0361(16) Uani 1 1 d . . .
H9 H 0.3281 0.3864 0.3657 0.043 Uiso 1 1 calc R . .
C10 C 0.2751(3) 0.5176(6) 0.3133(3) 0.0322(16) Uani 1 1 d . . .
H10 H 0.2550 0.5462 0.3513 0.039 Uiso 1 1 calc R . .
C11 C 0.2607(3) 0.5712(5) 0.2484(3) 0.0290(15) Uani 1 1 d . . .
C12 C 0.2915(3) 0.5289(5) 0.1931(3) 0.0314(15) Uani 1 1 d . . .
H12 H 0.2826 0.5651 0.1495 0.038 Uiso 1 1 calc R . .
C13 C 0.3357(4) 0.4331(6) 0.2015(3) 0.0375(16) Uani 1 1 d . . .
H13 H 0.3560 0.4051 0.1635 0.045 Uiso 1 1 calc R . .
C14 C 0.2145(4) 0.6783(5) 0.2386(4) 0.0359(17) Uani 1 1 d . . .
H14A H 0.1706 0.6645 0.2043 0.043 Uiso 1 1 calc R . .
H14B H 0.1989 0.6988 0.2830 0.043 Uiso 1 1 calc R . .
C15 C 0.2212(4) 0.8512(5) 0.1797(3) 0.0309(16) Uani 1 1 d . . .
H15 H 0.1700 0.8471 0.1699 0.037 Uiso 1 1 calc R . .
C16 C 0.2594(3) 0.9500(5) 0.1547(3) 0.0283(15) Uani 1 1 d . . .
C17 C 0.2189(3) 1.0322(5) 0.1136(3) 0.0308(15) Uani 1 1 d . . .
H17 H 0.1677 1.0272 0.1033 0.037 Uiso 1 1 calc R . .
C18 C 0.2559(3) 1.1209(6) 0.0883(3) 0.0362(16) Uani 1 1 d . . .
H18 H 0.2303 1.1751 0.0587 0.043 Uiso 1 1 calc R . .
C19 C 0.3313(4) 1.1289(6) 0.1074(3) 0.0396(16) Uani 1 1 d . . .
H19 H 0.3576 1.1897 0.0929 0.047 Uiso 1 1 calc R . .
C20 C 0.3666(4) 1.0427(6) 0.1492(3) 0.0381(17) Uani 1 1 d . . .
H20 H 0.4175 1.0482 0.1620 0.046 Uiso 1 1 calc R . .
C21 C 0.4635(3) 0.6407(6) 0.3597(3) 0.0342(16) Uani 1 1 d . . .
H21 H 0.4385 0.6914 0.3847 0.041 Uiso 1 1 calc R . .
C22 C 0.4988(3) 0.5492(5) 0.3950(3) 0.0363(16) Uani 1 1 d . . .
H22 H 0.4969 0.5399 0.4428 0.044 Uiso 1 1 calc R . .
C23 C 0.5360(3) 0.4728(6) 0.3615(3) 0.0392(17) Uani 1 1 d . . .
H23 H 0.5602 0.4111 0.3851 0.047 Uiso 1 1 calc R . .
C24 C 0.5365(3) 0.4908(5) 0.2907(3) 0.0364(16) Uani 1 1 d . . .
H24 H 0.5614 0.4402 0.2655 0.044 Uiso 1 1 calc R . .
C25 C 0.5008(3) 0.5826(5) 0.2567(3) 0.0294(15) Uani 1 1 d . . .
C26 C 0.4993(3) 0.6012(6) 0.1811(3) 0.0338(16) Uani 1 1 d . . .
H26 H 0.5259 0.5524 0.1564 0.041 Uiso 1 1 calc R . .
C27 C 0.4636(4) 0.6922(6) 0.0723(3) 0.0441(18) Uani 1 1 d . . .
H27A H 0.4833 0.6233 0.0547 0.053 Uiso 1 1 calc R . .
H27B H 0.4947 0.7554 0.0631 0.053 Uiso 1 1 calc R . .
C28 C 0.3850(4) 0.7117(5) 0.0354(3) 0.0314(15) Uani 1 1 d . . .
C29 C 0.3360(3) 0.6224(5) 0.0229(3) 0.0281(14) Uani 1 1 d . . .
H29 H 0.3521 0.5486 0.0336 0.034 Uiso 1 1 calc R . .
C30 C 0.2633(3) 0.6419(6) -0.0053(3) 0.0334(16) Uani 1 1 d . . .
H30 H 0.2308 0.5810 -0.0139 0.040 Uiso 1 1 calc R . .
C31 C 0.3613(4) 0.8203(6) 0.0180(4) 0.0399(18) Uani 1 1 d . . .
H31 H 0.3944 0.8806 0.0249 0.048 Uiso 1 1 calc R . .
C32 C 0.2882(4) 0.8397(6) -0.0097(3) 0.0404(18) Uani 1 1 d . . .
H32 H 0.2724 0.9135 -0.0211 0.049 Uiso 1 1 calc R . .
C33 C 0.1381(4) 0.3331(5) 0.1598(3) 0.0369(16) Uani 1 1 d . . .
H33 H 0.1612 0.2876 0.1302 0.044 Uiso 1 1 calc R . .
C34 C 0.1021(4) 0.4310(6) 0.1316(4) 0.0433(18) Uani 1 1 d . . .
H34 H 0.1018 0.4508 0.0846 0.052 Uiso 1 1 calc R . .
C35 C 0.0671(3) 0.4970(6) 0.1748(4) 0.0407(17) Uani 1 1 d . . .
H35 H 0.0430 0.5633 0.1580 0.049 Uiso 1 1 calc R . .
C36 C 0.0683(3) 0.4637(6) 0.2431(4) 0.0393(17) Uani 1 1 d . . .
H36 H 0.0435 0.5063 0.2729 0.047 Uiso 1 1 calc R . .
C37 C 0.1065(3) 0.3666(5) 0.2684(3) 0.0292(15) Uani 1 1 d . . .
C38 C 0.1120(4) 0.3339(6) 0.3431(4) 0.0406(18) Uani 1 1 d . . .
H38 H 0.0846 0.3733 0.3721 0.049 Uiso 1 1 calc R . .
C39 C 0.1591(4) 0.2293(7) 0.4446(3) 0.0506(19) Uani 1 1 d . . .
H39A H 0.1450 0.1512 0.4516 0.061 Uiso 1 1 calc R . .
H39B H 0.1263 0.2788 0.4658 0.061 Uiso 1 1 calc R . .
C40 C 0.2381(4) 0.2488(6) 0.4792(3) 0.0307(16) Uani 1 1 d . . .
O1 O 0.0110(3) 0.7059(4) 0.0395(3) 0.0486(13) Uani 1 1 d . . .
O2 O 0.0624(2) 0.8844(4) 0.0681(2) 0.0415(11) Uani 1 1 d . . .
O3 O 0.0140(3) 0.7807(4) 0.1538(3) 0.0500(14) Uani 1 1 d . . .
O4 O -0.0659(2) 0.8580(4) 0.0572(3) 0.0433(12) Uani 1 1 d . . .
O5 O 0.5454(3) 0.0797(5) 0.4495(3) 0.0741(18) Uani 1 1 d . . .
O6 O 0.5993(3) 0.2564(4) 0.4791(3) 0.0613(15) Uani 1 1 d . . .
O7 O 0.6698(3) 0.1063(5) 0.4547(4) 0.091(2) Uani 1 1 d . . .
O8 O 0.5909(4) 0.1920(4) 0.3646(3) 0.0562(15) Uani 1 1 d . . .

loop_
_atom_site_aniso_label
_atom_site_aniso_U_11
_atom_site_aniso_U_22
_atom_site_aniso_U_33
_atom_site_aniso_U_23
_atom_site_aniso_U_13
_atom_site_aniso_U_12
Ag1 0.0265(3) 0.0377(3) 0.0463(3) 0.0067(2) -0.0019(2) 0.0055(2)
Ag2 0.0270(3) 0.0365(3) 0.0511(3) 0.0067(2) 0.0004(2) 0.0065(2)
Cl1 0.0235(8) 0.0329(9) 0.0332(9) -0.0009(7) 0.0047(7) -0.0008(6)
Cl2 0.0296(10) 0.0404(10) 0.0360(9) 0.0046(8) 0.0057(8) 0.0024(7)
N1 0.027(3) 0.031(3) 0.035(3) 0.003(2) 0.002(2) 0.001(2)
N2 0.028(3) 0.029(3) 0.042(4) -0.002(3) 0.009(3) -0.005(2)
N3 0.029(4) 0.029(4) 0.041(4) -0.001(3) 0.005(3) 0.000(2)
N4 0.026(3) 0.031(3) 0.031(3) 0.000(2) 0.007(2) 0.000(2)
N5 0.016(3) 0.036(3) 0.033(3) -0.004(2) -0.001(2) -0.003(2)
N6 0.025(3) 0.054(4) 0.028(3) 0.001(3) 0.004(3) 0.001(3)
N7 0.033(3) 0.034(3) 0.027(3) 0.001(2) 0.000(3) 0.001(2)
N8 0.019(3) 0.058(4) 0.030(3) -0.002(3) 0.000(2) -0.006(3)
C1 0.023(4) 0.037(4) 0.037(4) 0.002(3) 0.005(3) 0.005(3)
C2 0.035(4) 0.033(4) 0.036(4) 0.001(3) 0.009(3) -0.001(3)
C3 0.039(4) 0.037(4) 0.030(4) 0.004(3) 0.003(3) 0.008(3)
C4 0.021(3) 0.035(4) 0.031(4) 0.003(3) 0.002(3) 0.007(3)
C5 0.024(4) 0.020(4) 0.035(4) -0.001(3) 0.007(3) 0.004(3)
C6 0.025(4) 0.030(4) 0.042(4) 0.004(3) 0.002(3) 0.008(3)
C7 0.028(4) 0.035(4) 0.062(5) 0.015(3) 0.009(4) 0.004(3)
C8 0.019(4) 0.037(4) 0.039(4) 0.005(3) -0.001(3) -0.008(3)
C9 0.035(4) 0.048(5) 0.025(3) 0.007(3) 0.005(3) -0.004(3)
C10 0.031(4) 0.037(4) 0.029(4) -0.005(3) 0.009(3) -0.008(3)
C11 0.021(3) 0.030(4) 0.037(4) 0.001(3) 0.007(3) -0.003(3)
C12 0.036(4) 0.037(4) 0.020(3) 0.004(3) 0.003(3) -0.004(3)
C13 0.043(4) 0.035(4) 0.038(4) 0.001(3) 0.018(3) -0.007(3)
C14 0.032(4) 0.034(4) 0.043(4) 0.000(3) 0.009(3) -0.008(3)
C15 0.022(4) 0.032(4) 0.039(4) -0.005(3) 0.005(3) -0.007(3)
C16 0.022(4) 0.038(4) 0.024(3) -0.003(3) 0.001(3) 0.000(3)
C17 0.024(3) 0.039(4) 0.029(4) -0.001(3) 0.002(3) 0.003(3)
C18 0.030(4) 0.045(4) 0.035(4) 0.002(3) 0.007(3) 0.008(3)
C19 0.045(4) 0.040(4) 0.037(4) 0.006(3) 0.017(3) -0.005(3)
C20 0.027(4) 0.039(4) 0.047(5) 0.003(3) 0.002(3) -0.003(3)
C21 0.039(4) 0.037(4) 0.026(4) -0.008(3) 0.004(3) 0.001(3)
C22 0.034(4) 0.043(4) 0.029(4) 0.001(3) -0.002(3) -0.003(3)
C23 0.035(4) 0.034(4) 0.044(4) 0.002(3) -0.012(3) 0.001(3)
C24 0.030(4) 0.036(4) 0.041(4) -0.017(3) -0.002(3) -0.001(3)
C25 0.017(3) 0.036(4) 0.032(4) -0.004(3) -0.006(3) -0.004(3)
C26 0.019(3) 0.041(4) 0.039(4) -0.011(3) -0.003(3) 0.000(3)
C27 0.028(4) 0.070(5) 0.034(4) 0.003(3) 0.002(3) 0.000(3)
C28 0.035(4) 0.040(4) 0.018(3) 0.004(3) 0.004(3) -0.003(3)
C29 0.035(4) 0.032(4) 0.016(3) -0.001(3) 0.002(3) 0.009(3)
C30 0.030(4) 0.042(4) 0.028(4) -0.003(3) 0.007(3) -0.005(3)
C31 0.047(5) 0.040(5) 0.032(4) 0.008(3) 0.002(3) -0.007(3)
C32 0.056(5) 0.039(5) 0.026(4) 0.005(3) 0.006(3) 0.012(4)
C33 0.042(4) 0.035(4) 0.032(4) -0.008(3) 0.003(3) 0.005(3)
C34 0.036(4) 0.041(4) 0.046(4) 0.015(3) -0.012(3) -0.005(3)
C35 0.024(4) 0.034(4) 0.060(5) 0.000(4) -0.006(3) -0.001(3)
C36 0.020(3) 0.039(4) 0.058(5) -0.010(3) 0.003(3) 0.003(3)
C37 0.014(3) 0.040(4) 0.032(4) -0.007(3) -0.002(3) 0.001(3)
C38 0.022(4) 0.063(5) 0.039(4) -0.016(4) 0.010(3) -0.004(4)
C39 0.043(4) 0.089(6) 0.019(4) 0.007(4) 0.003(3) -0.016(4)
C40 0.030(4) 0.048(4) 0.015(3) 0.000(3) 0.009(3) -0.016(3)
O1 0.043(3) 0.046(3) 0.058(3) -0.017(2) 0.011(2) 0.004(2)
O2 0.026(3) 0.056(3) 0.041(3) 0.005(2) -0.003(2) -0.013(2)
O3 0.062(4) 0.061(3) 0.029(3) 0.012(2) 0.014(3) 0.011(3)
O4 0.027(3) 0.038(3) 0.063(3) 0.004(2) 0.002(2) 0.005(2)
O5 0.057(4) 0.090(4) 0.069(4) 0.023(3) -0.010(3) -0.047(3)
O6 0.081(4) 0.061(4) 0.043(3) -0.010(3) 0.013(3) 0.002(3)
O7 0.042(3) 0.082(4) 0.151(6) 0.064(4) 0.024(4) 0.027(3)
O8 0.087(4) 0.055(3) 0.029(3) 0.002(2) 0.015(3) -0.001(3)

loop_
_atom_type_symbol
_atom_type_description
_atom_type_scat_dispersion_real
_atom_type_scat_dispersion_imag
_atom_type_scat_source
C C 0.0033 0.0016 'International Tables Vol C Tables 4.2.6.8 and 6.1.1.4'
H H 0.0000 0.0000 'International Tables Vol C Tables 4.2.6.8 and 6.1.1.4'
N N 0.0061 0.0033 'International Tables Vol C Tables 4.2.6.8 and 6.1.1.4'
O O 0.0106 0.0060 'International Tables Vol C Tables 4.2.6.8 and 6.1.1.4'
Cl Cl 0.1484 0.1585 'International Tables Vol C Tables 4.2.6.8 and 6.1.1.4'
Ag Ag -0.8971 1.1015 'International Tables Vol C Tables 4.2.6.8 and 6.1.1.4'

loop_
_geom_angle_atom_site_label_1
_geom_angle_atom_site_label_2
_geom_angle_atom_site_label_3
_geom_angle
_geom_angle_site_symmetry_1
_geom_angle_site_symmetry_3
_geom_angle_publ_flag
N2 Ag1 N7 128.17(19) . . ?
N2 Ag1 N8 127.27(19) . . ?
N7 Ag1 N8 71.70(19) . . ?
N2 Ag1 N1 71.14(18) . . ?
N7 Ag1 N1 157.66(17) . . ?
N8 Ag1 N1 107.00(19) . . ?
N5 Ag2 N4 156.49(16) . . ?
N5 Ag2 N3 120.09(18) . . ?
N4 Ag2 N3 71.35(17) . . ?
N5 Ag2 N6 71.72(19) . . ?
N4 Ag2 N6 117.86(18) . . ?
N3 Ag2 N6 131.32(18) . . ?
O2 Cl1 O1 109.1(3) . . ?
O2 Cl1 O3 108.9(3) . . ?
O1 Cl1 O3 110.5(3) . . ?
O2 Cl1 O4 109.7(3) . . ?
O1 Cl1 O4 108.7(3) . . ?
O3 Cl1 O4 109.9(3) . . ?
O7 Cl2 O6 108.0(4) . . ?
O7 Cl2 O5 108.6(4) . . ?
O6 Cl2 O5 111.0(4) . . ?
O7 Cl2 O8 109.2(4) . . ?
O6 Cl2 O8 108.5(3) . . ?
O5 Cl2 O8 111.6(3) . . ?
C1 N1 C5 117.1(5) . . ?
C1 N1 Ag1 128.9(4) . . ?
C5 N1 Ag1 111.0(4) . . ?
C6 N2 C7 118.6(6) . . ?
C6 N2 Ag1 114.8(5) . . ?
C7 N2 Ag1 125.4(4) . . ?
C15 N3 C14 117.9(6) . . ?
C15 N3 Ag2 114.4(4) . . ?
C14 N3 Ag2 126.9(4) . . ?
C20 N4 C16 116.1(5) . . ?
C20 N4 Ag2 129.0(4) . . ?
C16 N4 Ag2 113.2(4) . . ?
C21 N5 C25 116.5(5) . . ?
C21 N5 Ag2 127.8(4) . . ?
C25 N5 Ag2 113.8(4) . . ?
C26 N6 C27 117.9(6) . . ?
C26 N6 Ag2 113.7(4) . . ?
C27 N6 Ag2 127.6(4) . . ?
C33 N7 C37 117.1(5) . . ?
C33 N7 Ag1 126.5(4) . . ?
C37 N7 Ag1 114.0(4) . . ?
C38 N8 C39 118.5(6) . . ?
C38 N8 Ag1 113.7(4) . . ?
C39 N8 Ag1 127.1(5) . . ?
N1 C1 C2 124.1(6) . . ?
N1 C1 H1 117.9 . . ?
C2 C1 H1 117.9 . . ?
C3 C2 C1 118.9(6) . . ?
C3 C2 H2 120.5 . . ?
C1 C2 H2 120.5 . . ?
C2 C3 C4 117.7(6) . . ?
C2 C3 H3 121.2 . . ?
C4 C3 H3 121.2 . . ?
C5 C4 C3 120.5(6) . . ?
C5 C4 H4 119.8 . . ?
C3 C4 H4 119.8 . . ?
N1 C5 C4 121.7(5) . . ?
N1 C5 C6 116.6(5) . . ?
C4 C5 C6 121.8(6) . . ?
N2 C6 C5 123.1(6) . . ?
N2 C6 H6 118.4 . . ?
C5 C6 H6 118.4 . . ?
N2 C7 C8 109.5(6) . . ?
N2 C7 H7A 109.8 . . ?
C8 C7 H7A 109.8 . . ?
N2 C7 H7B 109.8 . . ?
C8 C7 H7B 109.8 . . ?
H7A C7 H7B 108.2 . . ?
C13 C8 C9 118.7(6) . . ?
C13 C8 C7 121.5(6) . . ?
C9 C8 C7 119.7(6) . . ?
C10 C9 C8 120.6(6) . . ?
C10 C9 H9 119.7 . . ?
C8 C9 H9 119.7 . . ?
C9 C10 C11 120.4(6) . . ?
C9 C10 H10 119.8 . . ?
C11 C10 H10 119.8 . . ?
C12 C11 C10 119.1(6) . . ?
C12 C11 C14 119.7(6) . . ?
C10 C11 C14 121.1(6) . . ?
C11 C12 C13 120.7(6) . . ?
C11 C12 H12 119.7 . . ?
C13 C12 H12 119.7 . . ?
C8 C13 C12 120.4(6) . . ?
C8 C13 H13 119.8 . . ?
C12 C13 H13 119.8 . . ?
N3 C14 C11 110.7(6) . . ?
N3 C14 H14A 109.5 . . ?
C11 C14 H14A 109.5 . . ?
N3 C14 H14B 109.5 . . ?
C11 C14 H14B 109.5 . . ?
H14A C14 H14B 108.1 . . ?
N3 C15 C16 121.3(6) . . ?
N3 C15 H15 119.4 . . ?
C16 C15 H15 119.4 . . ?
N4 C16 C17 123.1(6) . . ?
N4 C16 C15 117.2(5) . . ?
C17 C16 C15 119.7(6) . . ?
C18 C17 C16 118.7(6) . . ?
C18 C17 H17 120.7 . . ?
C16 C17 H17 120.7 . . ?
C17 C18 C19 119.2(6) . . ?
C17 C18 H18 120.4 . . ?
C19 C18 H18 120.4 . . ?
C18 C19 C20 117.6(6) . . ?
C18 C19 H19 121.2 . . ?
C20 C19 H19 121.2 . . ?
N4 C20 C19 125.2(6) . . ?
N4 C20 H20 117.4 . . ?
C19 C20 H20 117.4 . . ?
N5 C21 C22 122.8(6) . . ?
N5 C21 H21 118.6 . . ?
C22 C21 H21 118.6 . . ?
C23 C22 C21 121.3(6) . . ?
C23 C22 H22 119.4 . . ?
C21 C22 H22 119.4 . . ?
C22 C23 C24 116.6(6) . . ?
C22 C23 H23 121.7 . . ?
C24 C23 H23 121.7 . . ?
C25 C24 C23 120.9(6) . . ?
C25 C24 H24 119.5 . . ?
C23 C24 H24 119.5 . . ?
N5 C25 C24 121.8(6) . . ?
N5 C25 C26 116.7(6) . . ?
C24 C25 C26 121.4(6) . . ?
N6 C26 C25 122.1(6) . . ?
N6 C26 H26 119.0 . . ?
C25 C26 H26 119.0 . . ?
N6 C27 C28 108.5(5) . . ?
N6 C27 H27A 110.0 . . ?
C28 C27 H27A 110.0 . . ?
N6 C27 H27B 110.0 . . ?
C28 C27 H27B 110.0 . . ?
H27A C27 H27B 108.4 . . ?
C31 C28 C29 119.6(7) . . ?
C31 C28 C27 119.6(6) . . ?
C29 C28 C27 120.7(6) . . ?
C30 C29 C28 120.4(6) . . ?
C30 C29 H29 119.8 . . ?
C28 C29 H29 119.8 . . ?
C29 C30 C40 120.6(6) . 2_564 ?
C29 C30 H30 119.7 . . ?
C40 C30 H30 119.7 2_564 . ?
C28 C31 C32 119.9(7) . . ?
C28 C31 H31 120.0 . . ?
C32 C31 H31 120.0 . . ?
C40 C32 C31 121.0(6) 2_564 . ?
C40 C32 H32 119.5 2_564 . ?
C31 C32 H32 119.5 . . ?
N7 C33 C34 123.7(6) . . ?
N7 C33 H33 118.1 . . ?
C34 C33 H33 118.1 . . ?
C35 C34 C33 118.2(7) . . ?
C35 C34 H34 120.9 . . ?
C33 C34 H34 120.9 . . ?
C36 C35 C34 118.7(6) . . ?
C36 C35 H35 120.6 . . ?
C34 C35 H35 120.6 . . ?
C35 C36 C37 120.2(6) . . ?
C35 C36 H36 119.9 . . ?
C37 C36 H36 119.9 . . ?
N7 C37 C36 121.9(6) . . ?
N7 C37 C38 117.4(6) . . ?
C36 C37 C38 120.7(6) . . ?
N8 C38 C37 121.3(6) . . ?
N8 C38 H38 119.4 . . ?
C37 C38 H38 119.4 . . ?
N8 C39 C40 108.8(5) . . ?
N8 C39 H39A 109.9 . . ?
C40 C39 H39A 109.9 . . ?
N8 C39 H39B 109.9 . . ?
C40 C39 H39B 109.9 . . ?
H39A C39 H39B 108.3 . . ?
C32 C40 C30 118.5(7) 2_565 2_565 ?
C32 C40 C39 121.4(7) 2_565 . ?
C30 C40 C39 119.9(7) 2_565 . ?

loop_
_geom_bond_atom_site_label_1
_geom_bond_atom_site_label_2
_geom_bond_distance
_geom_bond_site_symmetry_2
_geom_bond_publ_flag
Ag1 N2 2.313(6) . ?
Ag1 N7 2.317(5) . ?
Ag1 N8 2.371(5) . ?
Ag1 N1 2.404(5) . ?
Ag2 N5 2.342(5) . ?
Ag2 N4 2.358(5) . ?
Ag2 N3 2.361(6) . ?
Ag2 N6 2.364(5) . ?
Cl1 O2 1.431(4) . ?
Cl1 O1 1.432(5) . ?
Cl1 O3 1.434(5) . ?
Cl1 O4 1.444(5) . ?
Cl2 O7 1.403(5) . ?
Cl2 O6 1.416(5) . ?
Cl2 O5 1.416(5) . ?
Cl2 O8 1.425(5) . ?
N1 C1 1.326(8) . ?
N1 C5 1.359(8) . ?
N2 C6 1.251(8) . ?
N2 C7 1.463(8) . ?
N3 C15 1.260(8) . ?
N3 C14 1.467(8) . ?
N4 C20 1.317(8) . ?
N4 C16 1.353(7) . ?
N5 C21 1.331(7) . ?
N5 C25 1.365(8) . ?
N6 C26 1.276(8) . ?
N6 C27 1.459(9) . ?
N7 C33 1.333(8) . ?
N7 C37 1.341(8) . ?
N8 C38 1.255(9) . ?
N8 C39 1.476(8) . ?
C1 C2 1.384(9) . ?
C1 H1 0.9300 . ?
C2 C3 1.367(9) . ?
C2 H2 0.9300 . ?
C3 C4 1.392(9) . ?
C3 H3 0.9300 . ?
C4 C5 1.372(8) . ?
C4 H4 0.9300 . ?
C5 C6 1.447(8) . ?
C6 H6 0.9300 . ?
C7 C8 1.520(10) . ?
C7 H7A 0.9700 . ?
C7 H7B 0.9700 . ?
C8 C13 1.380(9) . ?
C8 C9 1.385(9) . ?
C9 C10 1.377(9) . ?
C9 H9 0.9300 . ?
C10 C11 1.383(9) . ?
C10 H10 0.9300 . ?
C11 C12 1.372(8) . ?
C11 C14 1.514(9) . ?
C12 C13 1.384(9) . ?
C12 H12 0.9300 . ?
C13 H13 0.9300 . ?
C14 H14A 0.9700 . ?
C14 H14B 0.9700 . ?
C15 C16 1.476(9) . ?
C15 H15 0.9300 . ?
C16 C17 1.388(8) . ?
C17 C18 1.374(9) . ?
C17 H17 0.9300 . ?
C18 C19 1.378(9) . ?
C18 H18 0.9300 . ?
C19 C20 1.388(9) . ?
C19 H19 0.9300 . ?
C20 H20 0.9300 . ?
C21 C22 1.378(9) . ?
C21 H21 0.9300 . ?
C22 C23 1.352(9) . ?
C22 H22 0.9300 . ?
C23 C24 1.375(9) . ?
C23 H23 0.9300 . ?
C24 C25 1.374(9) . ?
C24 H24 0.9300 . ?
C25 C26 1.462(9) . ?
C26 H26 0.9300 . ?
C27 C28 1.521(9) . ?
C27 H27A 0.9700 . ?
C27 H27B 0.9700 . ?
C28 C31 1.373(9) . ?
C28 C29 1.380(9) . ?
C29 C30 1.377(7) . ?
C29 H29 0.9300 . ?
C30 C40 1.383(9) 2_564 ?
C30 H30 0.9300 . ?
C31 C32 1.383(10) . ?
C31 H31 0.9300 . ?
C32 C40 1.383(10) 2_564 ?
C32 H32 0.9300 . ?
C33 C34 1.394(9) . ?
C33 H33 0.9300 . ?
C34 C35 1.367(10) . ?
C34 H34 0.9300 . ?
C35 C36 1.364(9) . ?
C35 H35 0.9300 . ?
C36 C37 1.387(9) . ?
C36 H36 0.9300 . ?
C37 C38 1.472(9) . ?
C38 H38 0.9300 . ?
C39 C40 1.514(10) . ?
C39 H39A 0.9700 . ?
C39 H39B 0.9700 . ?
C40 C32 1.383(10) 2_565 ?
C40 C30 1.383(9) 2_565 ?
